data_1533265
loop_
_publ_author_name
'Yao, J.-Y.'
'Deng, B.'
'Ellis, D.E.'
'Ibers, J.A.'

_publ_section_title
;
 Syntheses, structures, physical properties and electronic structures of K
 Ln2 Cu S4 (Ln = Dy, Nd, Sm, Tb, Ho) and K2 Ln4 Cu4 S9 (Ln = Dy, Ho)
;
_journal_name_full 'Journal of Solid State Chemistry'
_journal_page_first 5
_journal_page_last 12
_journal_volume 176
_journal_year 2003
_chemical_formula_sum 'Cu4 Ho4 K2 S9'
_chemical_name_systematic 'K2 Ho4 Cu4 S9'
_space_group_IT_number 12
_symmetry_space_group_name_Hall '-C 2y'
_symmetry_space_group_name_H-M 'C 1 2/m 1'
_cell_angle_alpha 90
_cell_angle_beta 109.666
_cell_angle_gamma 90
_cell_formula_units_Z 2
_cell_length_a 13.676
_cell_length_b 3.936
_cell_length_c 15.795
_cell_volume 800.632
_citation_journal_id_ASTM JSSCBI
_cod_data_source_file Yao_JSSCBI_2003_253.cif
_cod_data_source_block Cu4Ho4K2S9
_cod_original_cell_volume 800.6317
_cod_database_code 1533265

loop_
_symmetry_equiv_pos_as_xyz
x,y,z
-x,y,-z
-x,-y,-z
x,-y,z
x+1/2,y+1/2,z
-x+1/2,y+1/2,-z
-x+1/2,-y+1/2,-z
x+1/2,-y+1/2,z

loop_
_atom_site_label
_atom_site_type_symbol
_atom_site_fract_x
_atom_site_fract_y
_atom_site_fract_z
_atom_site_occupancy
_atom_site_U_iso_or_equiv
Cu1 Cu+1 0.24616 0 0.22889 1 0.0
Ho2 Ho+3 0.2334 0 0.60525 1 0.0
S1 S-2 0.13991 0 0.42452 1 0.0
Ho1 Ho+3 0.65436 0 0.054038 1 0.0
K1 K+1 0.02912 0 0.76952 1 0.0
S3 S-2 0.38927 0 0.37266 1 0.0
S4 S-2 0.64929 0 0.22106 1 0.0
S2 S-2 0.29974 0 0.10224 1 0.0
S5 S-2 0 0 0 1 0.0
Cu2 Cu+1 0.43268 0 0.54175 1 0.0
